data_1535751
loop_
_publ_author_name
'Buschmann, J.'
'Lentz, D.'
'Preugschat, D.'
'Luger, P.'
'Thrasher, J.S.'
'Perpetuo, G.'
'Willner, H.'
'Woelk, H.J.'

_publ_section_title
;
 Crystal and molecular structures of the pentafluorosulfanyl compounds, S
 F5 X (X = -N C, -C N, -N C S and -N C Cl2) by x-ray diffraction at low
 temperature
;
_journal_name_full 'Zeitschrift fuer Anorganische und Allgemeine Chemie'
_journal_page_first 1136
_journal_page_last 1142
_journal_volume 630
_journal_year 2004
_chemical_formula_sum 'C F5 N S'
_chemical_name_systematic '(F5 S) (C N)'
_space_group_IT_number 62
_symmetry_space_group_name_Hall '-P 2ac 2n'
_symmetry_space_group_name_H-M 'P n m a'
_cell_angle_alpha 90
_cell_angle_beta 90
_cell_angle_gamma 90
_cell_formula_units_Z 4
_cell_length_a 9.494
_cell_length_b 5.848
_cell_length_c 8.391
_cell_volume 465.876
_citation_journal_id_ASTM ZAACAB
_cod_data_source_file Buschmann_ZAACAB_2004_1425.cif
_cod_data_source_block C1F5N1S1
_cod_original_formula_sum 'C1 F5 N1 S1'
_cod_database_code 1535751

loop_
_symmetry_equiv_pos_as_xyz
x,y,z
-x+1/2,-y,z+1/2
x+1/2,-y+1/2,-z+1/2
-x,y+1/2,-z
-x,-y,-z
x-1/2,y,-z-1/2
-x-1/2,y-1/2,z-1/2
x,-y-1/2,z

loop_
_atom_site_label
_atom_site_type_symbol
_atom_site_fract_x
_atom_site_fract_y
_atom_site_fract_z
_atom_site_occupancy
_atom_site_U_iso_or_equiv
F1 F-1 0.55532 0.25 0.6629 1 0.0
C1 C+2 0.8605 0.25 0.4717 1 0.0
F2 F-1 0.6197 0.25 0.4117 1 0.0
F3 F-1 0.6979 -0.0148 0.5722 1 0.0
N1 N-3 0.965 0.25 0.4053 1 0.0
F4 F-1 0.7764 0.25 0.7338 1 0.0
S1 S+6 0.69851 0.25 0.57326 1 0.0
